data_4348240
loop_
_publ_author_name
'Pan, Yin-Yin'
'Yang, Yan'
'Long, La-Sheng'
'Huang, Rong-Bin'
'Zheng, Lan-Sun'

_publ_section_title
;
 One-dimensional GdIII--MII (M = Mn, Co) acetate chains exhibiting a large
 cryogenic magnetocaloric effect at \DH = 3 T
;
_journal_issue 8
_journal_name_full 'Inorg. Chem. Front.'
_journal_page_first 649
_journal_paper_doi 10.1039/C4QI00078A
_journal_volume 1
_journal_year 2014
_chemical_formula_sum 'C8 H22 Gd Mn0.5 O13'
_chemical_formula_weight 510.98
_space_group_IT_number 2
_space_group_name_Hall '-P 1'
_space_group_name_H-M_alt 'P -1'
_symmetry_cell_setting triclinic
_symmetry_space_group_name_H-M 'P -1'
_atom_sites_solution_hydrogens geom
_atom_sites_solution_primary direct
_atom_sites_solution_secondary difmap
_audit_creation_method SHELXL-97
_cell_angle_alpha 111.426(7)
_cell_angle_beta 108.079(7)
_cell_angle_gamma 93.090(6)
_cell_formula_units_Z 2
_cell_length_a 8.2014(6)
_cell_length_b 10.2761(6)
_cell_length_c 11.3982(10)
_cell_measurement_reflns_used 2705
_cell_measurement_temperature 173(2)
_cell_measurement_theta_max 28.4210
_cell_measurement_theta_min 3.7060
_cell_volume 834.76(13)
_computing_cell_refinement 'CrysAlis CCD, Oxford Diffraction Ltd.'
_computing_data_collection 'CrysAlis CCD, Oxford Diffraction Ltd.'
_computing_data_reduction 'CrysAlis CCD, Oxford Diffraction Ltd.'
_computing_molecular_graphics 'SHELXL-97 (Sheldrick, 1997)'
_computing_publication_material 'SHELXL-97 (Sheldrick, 1997)'
_computing_structure_refinement 'SHELXL-97 (Sheldrick, 1997)'
_computing_structure_solution 'SHELXS-97 (Sheldrick, 1990)'
_diffrn_ambient_temperature 173(2)
_diffrn_detector_area_resol_mean 16.1903
_diffrn_measured_fraction_theta_full 0.998
_diffrn_measured_fraction_theta_max 0.998
_diffrn_measurement_device_type 'Xcalibur, Sapphire3, Gemini ultra'
_diffrn_measurement_method '\w scans'
_diffrn_radiation_monochromator graphite
_diffrn_radiation_source 'fine-focus sealed tube'
_diffrn_radiation_type MoK\a
_diffrn_radiation_wavelength 0.71073
_diffrn_reflns_av_R_equivalents 0.0314
_diffrn_reflns_av_sigmaI/netI 0.0496
_diffrn_reflns_limit_h_max 10
_diffrn_reflns_limit_h_min -10
_diffrn_reflns_limit_k_max 12
_diffrn_reflns_limit_k_min -12
_diffrn_reflns_limit_l_max 14
_diffrn_reflns_limit_l_min -8
_diffrn_reflns_number 5565
_diffrn_reflns_theta_full 26.00
_diffrn_reflns_theta_max 26.00
_diffrn_reflns_theta_min 3.10
_exptl_absorpt_coefficient_mu 4.394
_exptl_absorpt_correction_T_max 0.5586
_exptl_absorpt_correction_T_min 0.4736
_exptl_absorpt_correction_type multi-scan
_exptl_crystal_colour colourless
_exptl_crystal_density_diffrn 2.033
_exptl_crystal_density_method 'not measured'
_exptl_crystal_description cubic
_exptl_crystal_F_000 501
_exptl_crystal_size_max 0.20
_exptl_crystal_size_mid 0.15
_exptl_crystal_size_min 0.15
_refine_diff_density_max 1.437
_refine_diff_density_min -1.313
_refine_diff_density_rms 0.150
_refine_ls_extinction_method none
_refine_ls_goodness_of_fit_ref 1.038
_refine_ls_hydrogen_treatment mixed
_refine_ls_matrix_type full
_refine_ls_number_parameters 224
_refine_ls_number_reflns 3274
_refine_ls_number_restraints 0
_refine_ls_restrained_S_all 1.038
_refine_ls_R_factor_all 0.0310
_refine_ls_R_factor_gt 0.0283
_refine_ls_shift/su_max 0.001
_refine_ls_shift/su_mean 0.000
_refine_ls_structure_factor_coef Fsqd
_refine_ls_weighting_details 'calc w=1/[\s^2^(Fo^2^)+(0.0356P)^2^+0.0000P] where P=(Fo^2^+2Fc^2^)/3'
_refine_ls_weighting_scheme calc
_refine_ls_wR_factor_gt 0.0693
_refine_ls_wR_factor_ref 0.0709
_reflns_number_gt 3079
_reflns_number_total 3274
_reflns_threshold_expression >2sigma(I)
_cod_data_source_file c4qi00078a2.cif
_cod_data_source_block complex1
_cod_original_cell_volume 834.76(11)
_cod_original_sg_symbol_H-M P-1
_cod_original_formula_sum 'C8 H22 Gd Mn0.50 O13'
_cod_database_code 4348240

loop_
_symmetry_equiv_pos_as_xyz
'x, y, z'
'-x, -y, -z'

loop_
_atom_site_label
_atom_site_type_symbol
_atom_site_fract_x
_atom_site_fract_y
_atom_site_fract_z
_atom_site_U_iso_or_equiv
_atom_site_adp_type
_atom_site_occupancy
_atom_site_symmetry_multiplicity
_atom_site_calc_flag
_atom_site_refinement_flags
Gd1 Gd 0.91506(2) 0.58147(2) 0.168020(17) 0.01007(8) Uani 1 1 d .
Mn1 Mn 1.0000 0.5000 0.5000 0.01115(19) Uani 1 2 d S
O8 O 1.1064(4) 0.6324(3) 0.0684(3) 0.0162(7) Uani 1 1 d .
O2 O 0.8288(4) 0.5563(3) 0.3444(3) 0.0154(6) Uani 1 1 d .
O3 O 0.7849(4) 0.3328(3) 0.4555(3) 0.0175(7) Uani 1 1 d .
O7 O 1.2661(4) 0.6576(3) -0.0464(3) 0.0198(7) Uani 1 1 d .
O12 O 0.6011(4) 0.2067(3) 0.1726(3) 0.0230(7) Uani 1 1 d G
H12A H 0.6485 0.2537 0.1401 0.034 Uiso 1 1 d G
H12B H 0.6521 0.2405 0.2577 0.034 Uiso 1 1 d G
O4 O 1.1449(4) 0.7254(3) 0.3668(3) 0.0194(7) Uani 1 1 d .
O6 O 1.1041(4) 0.4220(3) 0.2097(3) 0.0175(7) Uani 1 1 d .
O5 O 1.0636(4) 0.3301(3) 0.3497(3) 0.0183(7) Uani 1 1 d .
O1 O 0.6126(4) 0.5819(3) 0.1894(3) 0.0182(7) Uani 1 1 d .
C8 C 1.2263(5) 0.7060(5) 0.0576(4) 0.0148(9) Uani 1 1 d .
C4 C 0.7649(5) 0.2548(5) 0.5154(4) 0.0147(9) Uani 1 1 d .
C3 C 0.6197(6) 0.1235(5) 0.4365(5) 0.0286(12) Uani 1 1 d .
H3A H 0.5254 0.1418 0.3703 0.043 Uiso 1 1 calc R
H3B H 0.5743 0.1020 0.4987 0.043 Uiso 1 1 calc R
H3C H 0.6662 0.0423 0.3897 0.043 Uiso 1 1 calc R
C2 C 0.6675(5) 0.5669(4) 0.2984(4) 0.0144(9) Uani 1 1 d .
C1 C 0.5527(6) 0.5651(6) 0.3773(5) 0.0256(11) Uani 1 1 d .
H1A H 0.5253 0.4683 0.3714 0.038 Uiso 1 1 calc R
H1B H 0.4443 0.5956 0.3405 0.038 Uiso 1 1 calc R
H1C H 0.6132 0.6300 0.4719 0.038 Uiso 1 1 calc R
C6 C 1.0994(5) 0.3208(5) 0.2478(4) 0.0151(9) Uani 1 1 d .
C7 C 1.3224(7) 0.8452(5) 0.1687(5) 0.0282(12) Uani 1 1 d .
H7A H 1.4298 0.8316 0.2275 0.042 Uiso 1 1 calc R
H7B H 1.2488 0.8851 0.2210 0.042 Uiso 1 1 calc R
H7C H 1.3520 0.9108 0.1308 0.042 Uiso 1 1 calc R
O10 O 0.7182(4) 0.6097(3) -0.0273(3) 0.0175(7) Uani 1 1 d .
H10A H 0.6181 0.5585 -0.0536 0.026 Uiso 1 1 d R
H10B H 0.7592 0.5834 -0.0906 0.026 Uiso 1 1 d R
O9 O 0.8821(4) 0.8288(4) 0.2423(3) 0.0302(8) Uani 1 1 d .
H9A H 0.9715 0.8802 0.3111 0.045 Uiso 1 1 d R
H9B H 0.7908 0.8372 0.2634 0.045 Uiso 1 1 d R
O11 O 1.0954(6) 0.0950(4) 0.4315(4) 0.0372(10) Uani 1 1 d G
H11A H 1.0934 0.1614 0.4037 0.056 Uiso 1 1 d G
H11B H 1.0814 0.1253 0.5072 0.056 Uiso 1 1 d G
C5 C 1.1367(9) 0.1828(6) 0.1675(6) 0.0414(15) Uani 1 1 d .
H5A H 1.0991 0.1687 0.0726 0.062 Uiso 1 1 calc R
H5B H 1.0733 0.1050 0.1758 0.062 Uiso 1 1 calc R
H5C H 1.2624 0.1839 0.2012 0.062 Uiso 1 1 calc R
O13 O 0.6963(5) -0.0567(4) 0.0800(4) 0.0358(9) Uani 1 1 d G
H13A H 0.7035 -0.1096 0.1232 0.054 Uiso 1 1 d G
H13B H 0.631(10) 0.019(9) 0.091(8) 0.08(3) Uiso 1 1 d .

loop_
_atom_site_aniso_label
_atom_site_aniso_U_11
_atom_site_aniso_U_22
_atom_site_aniso_U_33
_atom_site_aniso_U_23
_atom_site_aniso_U_13
_atom_site_aniso_U_12
Gd1 0.00821(12) 0.01240(12) 0.00755(12) 0.00351(9) 0.00124(8) -0.00109(8)
Mn1 0.0111(4) 0.0120(4) 0.0078(4) 0.0028(3) 0.0018(3) -0.0006(3)
O8 0.0139(15) 0.0195(16) 0.0124(15) 0.0055(13) 0.0035(12) -0.0050(12)
O2 0.0133(15) 0.0215(16) 0.0106(14) 0.0076(12) 0.0022(11) 0.0007(12)
O3 0.0163(15) 0.0187(16) 0.0136(15) 0.0061(13) 0.0018(12) -0.0040(12)
O7 0.0200(16) 0.0219(17) 0.0120(15) 0.0024(13) 0.0059(12) -0.0085(13)
O12 0.0267(18) 0.0224(17) 0.0155(15) 0.0074(14) 0.0037(14) -0.0050(14)
O4 0.0179(16) 0.0203(17) 0.0111(15) 0.0051(13) -0.0035(12) -0.0056(13)
O6 0.0180(15) 0.0199(16) 0.0158(15) 0.0097(13) 0.0042(12) 0.0053(13)
O5 0.0253(17) 0.0177(16) 0.0144(15) 0.0066(13) 0.0099(13) 0.0042(13)
O1 0.0135(15) 0.0249(17) 0.0166(15) 0.0110(14) 0.0027(12) 0.0037(13)
C8 0.013(2) 0.015(2) 0.014(2) 0.0053(18) 0.0035(16) -0.0016(17)
C4 0.0106(19) 0.015(2) 0.014(2) 0.0034(17) 0.0023(16) -0.0009(16)
C3 0.027(3) 0.024(3) 0.022(2) 0.008(2) -0.004(2) -0.014(2)
C2 0.013(2) 0.014(2) 0.012(2) 0.0013(17) 0.0029(16) 0.0011(16)
C1 0.018(2) 0.040(3) 0.025(3) 0.017(2) 0.0110(19) 0.010(2)
C6 0.010(2) 0.019(2) 0.014(2) 0.0054(18) 0.0021(16) 0.0008(17)
C7 0.032(3) 0.020(2) 0.023(2) -0.001(2) 0.010(2) -0.010(2)
O10 0.0133(15) 0.0241(17) 0.0150(15) 0.0084(13) 0.0049(12) 0.0000(13)
O9 0.0213(18) 0.0221(18) 0.034(2) 0.0062(16) -0.0003(15) 0.0024(14)
O11 0.060(3) 0.0191(18) 0.028(2) 0.0077(16) 0.0129(19) -0.0004(18)
C5 0.076(4) 0.023(3) 0.044(3) 0.013(3) 0.045(3) 0.018(3)
O13 0.037(2) 0.028(2) 0.036(2) 0.0109(17) 0.0052(17) 0.0126(18)

loop_
_atom_type_symbol
_atom_type_description
_atom_type_scat_dispersion_real
_atom_type_scat_dispersion_imag
_atom_type_scat_source
Gd Gd -0.1653 3.9035 'International Tables Vol C Tables 4.2.6.8 and 6.1.1.4'
Mn Mn 0.3368 0.7283 'International Tables Vol C Tables 4.2.6.8 and 6.1.1.4'
C C 0.0033 0.0016 'International Tables Vol C Tables 4.2.6.8 and 6.1.1.4'
H H 0.0000 0.0000 'International Tables Vol C Tables 4.2.6.8 and 6.1.1.4'
O O 0.0106 0.0060 'International Tables Vol C Tables 4.2.6.8 and 6.1.1.4'

loop_
_geom_angle_atom_site_label_1
_geom_angle_atom_site_label_2
_geom_angle_atom_site_label_3
_geom_angle
_geom_angle_site_symmetry_1
_geom_angle_site_symmetry_3
O4 Gd1 O8 82.42(10) . .
O4 Gd1 O6 76.01(11) . .
O8 Gd1 O6 83.07(11) . .
O4 Gd1 O2 75.99(10) . .
O8 Gd1 O2 156.87(10) . .
O6 Gd1 O2 83.76(10) . .
O4 Gd1 O9 68.69(11) . .
O8 Gd1 O9 88.76(12) . .
O6 Gd1 O9 144.52(10) . .
O2 Gd1 O9 91.01(12) . .
O4 Gd1 O10 136.84(10) . .
O8 Gd1 O10 77.56(10) . .
O6 Gd1 O10 137.32(11) . .
O2 Gd1 O10 124.33(10) . .
O9 Gd1 O10 73.01(11) . .
O4 Gd1 O7 142.83(10) . 2_765
O8 Gd1 O7 114.69(10) . 2_765
O6 Gd1 O7 73.92(11) . 2_765
O2 Gd1 O7 79.50(10) . 2_765
O9 Gd1 O7 139.56(11) . 2_765
O10 Gd1 O7 80.26(10) . 2_765
O4 Gd1 O1 114.12(11) . .
O8 Gd1 O1 148.72(10) . .
O6 Gd1 O1 125.56(10) . .
O2 Gd1 O1 51.92(9) . .
O9 Gd1 O1 74.42(11) . .
O10 Gd1 O1 72.42(9) . .
O7 Gd1 O1 68.82(11) 2_765 .
O4 Gd1 O8 134.44(11) . 2_765
O8 Gd1 O8 65.23(10) . 2_765
O6 Gd1 O8 69.28(9) . 2_765
O2 Gd1 O8 126.53(9) . 2_765
O9 Gd1 O8 136.70(10) . 2_765
O10 Gd1 O8 68.09(10) . 2_765
O7 Gd1 O8 49.48(9) 2_765 2_765
O1 Gd1 O8 109.90(9) . 2_765
O4 Gd1 C2 95.31(11) . .
O8 Gd1 C2 170.24(11) . .
O6 Gd1 C2 105.66(11) . .
O2 Gd1 C2 26.24(11) . .
O9 Gd1 C2 81.59(12) . .
O10 Gd1 C2 98.10(11) . .
O7 Gd1 C2 72.66(11) 2_765 .
O1 Gd1 C2 25.68(10) . .
O8 Gd1 C2 121.55(10) 2_765 .
O4 Gd1 C8 146.63(12) . 2_765
O8 Gd1 C8 90.44(11) . 2_765
O6 Gd1 C8 70.78(11) . 2_765
O2 Gd1 C8 103.03(11) . 2_765
O9 Gd1 C8 144.02(11) . 2_765
O10 Gd1 C8 71.72(11) . 2_765
O7 Gd1 C8 24.31(11) 2_765 2_765
O1 Gd1 C8 88.39(11) . 2_765
O8 Gd1 C8 25.21(10) 2_765 2_765
C2 Gd1 C8 96.52(11) . 2_765
O5 Mn1 O5 180.000(1) 2_766 .
O5 Mn1 O2 90.99(11) 2_766 2_766
O5 Mn1 O2 89.01(11) . 2_766
O5 Mn1 O2 89.01(11) 2_766 .
O5 Mn1 O2 90.99(11) . .
O2 Mn1 O2 180.0 2_766 .
O5 Mn1 O3 96.95(12) 2_766 .
O5 Mn1 O3 83.05(12) . .
O2 Mn1 O3 91.33(11) 2_766 .
O2 Mn1 O3 88.67(11) . .
O5 Mn1 O3 83.05(12) 2_766 2_766
O5 Mn1 O3 96.95(12) . 2_766
O2 Mn1 O3 88.67(11) 2_766 2_766
O2 Mn1 O3 91.33(11) . 2_766
O3 Mn1 O3 180.00(13) . 2_766
C8 O8 Gd1 156.6(3) . .
C8 O8 Gd1 88.6(2) . 2_765
Gd1 O8 Gd1 114.77(10) . 2_765
C2 O2 Mn1 139.2(3) . .
C2 O2 Gd1 97.7(2) . .
Mn1 O2 Gd1 122.42(13) . .
C4 O3 Mn1 132.2(3) . .
C8 O7 Gd1 102.4(2) . 2_765
C4 O4 Gd1 147.3(3) 2_766 .
C6 O6 Gd1 135.9(3) . .
C6 O5 Mn1 133.6(3) . .
C2 O1 Gd1 91.8(2) . .
O7 C8 O8 119.3(4) . .
O7 C8 C7 120.5(4) . .
O8 C8 C7 120.2(4) . .
O7 C8 Gd1 53.3(2) . 2_765
O8 C8 Gd1 66.2(2) . 2_765
C7 C8 Gd1 171.5(3) . 2_765
O4 C4 O3 125.8(4) 2_766 .
O4 C4 C3 117.0(4) 2_766 .
O3 C4 C3 117.2(4) . .
O1 C2 O2 118.6(4) . .
O1 C2 C1 121.8(4) . .
O2 C2 C1 119.6(4) . .
O1 C2 Gd1 62.6(2) . .
O2 C2 Gd1 56.0(2) . .
C1 C2 Gd1 175.0(3) . .
O5 C6 O6 123.5(4) . .
O5 C6 C5 117.8(4) . .
O6 C6 C5 118.7(4) . .

loop_
_geom_bond_atom_site_label_1
_geom_bond_atom_site_label_2
_geom_bond_distance
_geom_bond_site_symmetry_2
Gd1 O4 2.340(3) .
Gd1 O8 2.340(3) .
Gd1 O6 2.387(3) .
Gd1 O2 2.420(3) .
Gd1 O9 2.428(4) .
Gd1 O10 2.437(3) .
Gd1 O7 2.450(3) 2_765
Gd1 O1 2.567(3) .
Gd1 O8 2.731(3) 2_765
Gd1 C2 2.891(4) .
Gd1 C8 2.985(4) 2_765
Mn1 O5 2.173(3) 2_766
Mn1 O5 2.173(3) .
Mn1 O2 2.178(3) 2_766
Mn1 O2 2.178(3) .
Mn1 O3 2.192(3) .
Mn1 O3 2.192(3) 2_766
O8 C8 1.272(5) .
O8 Gd1 2.731(3) 2_765
O2 C2 1.290(5) .
O3 C4 1.261(5) .
O7 C8 1.259(5) .
O7 Gd1 2.450(3) 2_765
O4 C4 1.249(5) 2_766
O6 C6 1.268(5) .
O5 C6 1.256(5) .
O1 C2 1.254(5) .
C8 C7 1.485(6) .
C8 Gd1 2.985(4) 2_765
C4 O4 1.249(5) 2_766
C4 C3 1.524(5) .
C2 C1 1.494(6) .
C6 C5 1.488(7) .

loop_
_geom_hbond_atom_site_label_D
_geom_hbond_atom_site_label_H
_geom_hbond_atom_site_label_A
_geom_hbond_distance_DH
_geom_hbond_distance_HA
_geom_hbond_distance_DA
_geom_hbond_angle_DHA
_geom_hbond_site_symmetry_A
O12 H12A O7 0.85 1.89 2.734(4) 172.8 2_765
O10 H10B O6 0.85 2.00 2.827(4) 163.6 2_765
O12 H12B O3 0.85 1.99 2.840(4) 174.9 .
O10 H10A O1 0.85 2.08 2.882(4) 157.3 2_665
O9 H9A O11 0.85 2.11 2.833(5) 141.5 1_565
O11 H11A O5 0.85 2.04 2.887(5) 171.9 .
O13 H13A O9 0.85 1.97 2.676(5) 139.8 1_545
O13 H13B O12 0.96(9) 1.88(9) 2.775(6) 154(6) .

loop_
_geom_torsion_atom_site_label_1
_geom_torsion_atom_site_label_2
_geom_torsion_atom_site_label_3
_geom_torsion_atom_site_label_4
_geom_torsion
_geom_torsion_site_symmetry_1
_geom_torsion_site_symmetry_4
O4 Gd1 O8 C8 -31.5(7) . .
O6 Gd1 O8 C8 -108.3(7) . .
O2 Gd1 O8 C8 -52.5(8) . .
O9 Gd1 O8 C8 37.1(7) . .
O10 Gd1 O8 C8 110.0(7) . .
O7 Gd1 O8 C8 -177.0(7) 2_765 .
O1 Gd1 O8 C8 93.6(7) . .
O8 Gd1 O8 C8 -178.6(8) 2_765 .
C2 Gd1 O8 C8 45.6(10) . .
C8 Gd1 O8 C8 -178.8(7) 2_765 .
O4 Gd1 O8 Gd1 147.06(14) . 2_765
O6 Gd1 O8 Gd1 70.34(12) . 2_765
O2 Gd1 O8 Gd1 126.1(2) . 2_765
O9 Gd1 O8 Gd1 -144.27(13) . 2_765
O10 Gd1 O8 Gd1 -71.40(12) . 2_765
O7 Gd1 O8 Gd1 1.62(16) 2_765 2_765
O1 Gd1 O8 Gd1 -87.8(2) . 2_765
O8 Gd1 O8 Gd1 0.0 2_765 2_765
C2 Gd1 O8 Gd1 -135.8(5) . 2_765
C8 Gd1 O8 Gd1 -0.24(13) 2_765 2_765
O5 Mn1 O2 C2 -58.5(4) 2_766 .
O5 Mn1 O2 C2 121.5(4) . .
O2 Mn1 O2 C2 0(100) 2_766 .
O3 Mn1 O2 C2 38.5(4) . .
O3 Mn1 O2 C2 -141.5(4) 2_766 .
O5 Mn1 O2 Gd1 133.43(15) 2_766 .
O5 Mn1 O2 Gd1 -46.57(15) . .
O2 Mn1 O2 Gd1 0(100) 2_766 .
O3 Mn1 O2 Gd1 -129.59(16) . .
O3 Mn1 O2 Gd1 50.41(16) 2_766 .
O4 Gd1 O2 C2 136.2(3) . .
O8 Gd1 O2 C2 157.7(3) . .
O6 Gd1 O2 C2 -146.7(2) . .
O9 Gd1 O2 C2 68.5(2) . .
O10 Gd1 O2 C2 -1.5(3) . .
O7 Gd1 O2 C2 -72.0(2) 2_765 .
O1 Gd1 O2 C2 -0.7(2) . .
O8 Gd1 O2 C2 -88.3(3) 2_765 .
C8 Gd1 O2 C2 -78.1(3) 2_765 .
O4 Gd1 O2 Mn1 -51.62(15) . .
O8 Gd1 O2 Mn1 -30.1(4) . .
O6 Gd1 O2 Mn1 25.47(15) . .
O9 Gd1 O2 Mn1 -119.35(16) . .
O10 Gd1 O2 Mn1 170.65(12) . .
O7 Gd1 O2 Mn1 100.21(16) 2_765 .
O1 Gd1 O2 Mn1 171.4(2) . .
O8 Gd1 O2 Mn1 83.87(16) 2_765 .
C2 Gd1 O2 Mn1 172.2(3) . .
C8 Gd1 O2 Mn1 94.05(16) 2_765 .
O5 Mn1 O3 C4 -80.4(4) 2_766 .
O5 Mn1 O3 C4 99.6(4) . .
O2 Mn1 O3 C4 10.7(4) 2_766 .
O2 Mn1 O3 C4 -169.3(4) . .
O3 Mn1 O3 C4 45(100) 2_766 .
O8 Gd1 O4 C4 -139.3(6) . 2_766
O6 Gd1 O4 C4 -54.6(6) . 2_766
O2 Gd1 O4 C4 32.3(6) . 2_766
O9 Gd1 O4 C4 129.0(6) . 2_766
O10 Gd1 O4 C4 158.0(6) . 2_766
O7 Gd1 O4 C4 -17.9(7) 2_765 2_766
O1 Gd1 O4 C4 68.4(6) . 2_766
O8 Gd1 O4 C4 -95.6(6) 2_765 2_766
C2 Gd1 O4 C4 50.2(6) . 2_766
C8 Gd1 O4 C4 -60.2(7) 2_765 2_766
O4 Gd1 O6 C6 108.4(4) . .
O8 Gd1 O6 C6 -167.7(4) . .
O2 Gd1 O6 C6 31.4(4) . .
O9 Gd1 O6 C6 114.3(4) . .
O10 Gd1 O6 C6 -104.6(4) . .
O7 Gd1 O6 C6 -49.5(4) 2_765 .
O1 Gd1 O6 C6 -1.4(4) . .
O8 Gd1 O6 C6 -101.6(4) 2_765 .
C2 Gd1 O6 C6 16.8(4) . .
C8 Gd1 O6 C6 -74.8(4) 2_765 .
O5 Mn1 O5 C6 20(100) 2_766 .
O2 Mn1 O5 C6 -137.0(4) 2_766 .
O2 Mn1 O5 C6 43.0(4) . .
O3 Mn1 O5 C6 131.6(4) . .
O3 Mn1 O5 C6 -48.4(4) 2_766 .
O4 Gd1 O1 C2 -45.8(3) . .
O8 Gd1 O1 C2 -163.1(2) . .
O6 Gd1 O1 C2 43.9(3) . .
O2 Gd1 O1 C2 0.7(2) . .
O9 Gd1 O1 C2 -103.3(3) . .
O10 Gd1 O1 C2 -180.0(3) . .
O7 Gd1 O1 C2 93.9(3) 2_765 .
O8 Gd1 O1 C2 122.1(2) 2_765 .
C8 Gd1 O1 C2 108.7(3) 2_765 .
Gd1 O7 C8 O8 -4.8(5) 2_765 .
Gd1 O7 C8 C7 173.1(4) 2_765 .
Gd1 O8 C8 O7 -177.0(5) . .
Gd1 O8 C8 O7 4.2(4) 2_765 .
Gd1 O8 C8 C7 5.0(10) . .
Gd1 O8 C8 C7 -173.7(4) 2_765 .
Gd1 O8 C8 Gd1 178.7(7) . 2_765
Mn1 O3 C4 O4 15.0(7) . 2_766
Mn1 O3 C4 C3 -164.1(3) . .
Gd1 O1 C2 O2 -1.2(4) . .
Gd1 O1 C2 C1 177.1(4) . .
Mn1 O2 C2 O1 -168.5(3) . .
Gd1 O2 C2 O1 1.3(4) . .
Mn1 O2 C2 C1 13.1(7) . .
Gd1 O2 C2 C1 -177.0(4) . .
Mn1 O2 C2 Gd1 -169.9(4) . .
O4 Gd1 C2 O1 138.9(2) . .
O8 Gd1 C2 O1 62.9(7) . .
O6 Gd1 C2 O1 -144.2(2) . .
O2 Gd1 C2 O1 -178.7(4) . .
O9 Gd1 C2 O1 71.4(3) . .
O10 Gd1 C2 O1 0.0(3) . .
O7 Gd1 C2 O1 -77.1(3) 2_765 .
O8 Gd1 C2 O1 -69.2(3) 2_765 .
C8 Gd1 C2 O1 -72.4(3) 2_765 .
O4 Gd1 C2 O2 -42.4(2) . .
O8 Gd1 C2 O2 -118.4(6) . .
O6 Gd1 C2 O2 34.5(3) . .
O9 Gd1 C2 O2 -109.9(2) . .
O10 Gd1 C2 O2 178.7(2) . .
O7 Gd1 C2 O2 101.6(3) 2_765 .
O1 Gd1 C2 O2 178.7(4) . .
O8 Gd1 C2 O2 109.5(2) 2_765 .
C8 Gd1 C2 O2 106.4(2) 2_765 .
O4 Gd1 C2 C1 -11(4) . .
O8 Gd1 C2 C1 -87(4) . .
O6 Gd1 C2 C1 66(4) . .
O2 Gd1 C2 C1 31(4) . .
O9 Gd1 C2 C1 -79(4) . .
O10 Gd1 C2 C1 -150(4) . .
O7 Gd1 C2 C1 133(4) 2_765 .
O1 Gd1 C2 C1 -150(4) . .
O8 Gd1 C2 C1 141(4) 2_765 .
C8 Gd1 C2 C1 138(4) 2_765 .
Mn1 O5 C6 O6 -0.5(6) . .
Mn1 O5 C6 C5 180.0(4) . .
Gd1 O6 C6 O5 -50.1(6) . .
Gd1 O6 C6 C5 129.4(4) . .
